data_7225748
loop_
_publ_author_name
'Kalmode, Hanuman'
'Maity, Dilip Kumar'
'Bhate, Prakash'

_publ_section_title
;
 Thermal and Lewis acid Promoted Intramolecular Diels-Alder Reaction of
 Furanose Tethered 1,3,9-Decatriene Systems: A Synthetic and Computational
 Investigation
;
_journal_name_full 'RSC Adv.'
_journal_paper_doi 10.1039/C6RA10456H
_journal_year 2016
_chemical_formula_sum 'C14 H18 O5'
_chemical_formula_weight 266.28
_chemical_melting_point 438.0(10)
_chemical_name_systematic
'(4aS,6aS,6bR,9aR,10aR,10bR)-8,8-Dimethyl-4,4a,6b,9a,10a,10b-hexahydro-3H-[1,3]dioxolo [4',5':4,5] furo[3,2-c]isochromen-5(6aH)-one'
_space_group_IT_number 19
_symmetry_cell_setting monoclinic
_symmetry_space_group_name_Hall 'P 2ac 2ab'
_symmetry_space_group_name_H-M 'P 21 21 21'
_atom_sites_solution_hydrogens geom
_atom_sites_solution_primary direct
_atom_sites_solution_secondary difmap
_audit_creation_method SHELXL-97
_audit_update_record
;
2014-11-05 deposited with the CCDC.
2016-06-16 downloaded from the CCDC.
;
_cell_angle_alpha 90.00
_cell_angle_beta 90.00
_cell_angle_gamma 90.00
_cell_formula_units_Z 4
_cell_length_a 6.7984(9)
_cell_length_b 9.8986(14)
_cell_length_c 18.713(3)
_cell_measurement_reflns_used 3733
_cell_measurement_temperature 110(2)
_cell_measurement_theta_max 27.92
_cell_measurement_theta_min 2.33
_cell_volume 1259.3(3)
_computing_cell_refinement 'BRUKER SMART'
_computing_data_collection 'BRUKER SMART'
_computing_data_reduction 'BRUKER SAINT'
_computing_molecular_graphics ORTEP
_computing_structure_refinement 'SHELXL-97 (Sheldrick, 1997)'
_computing_structure_solution 'SHELXS-97 (Sheldrick, 1990)'
_diffrn_ambient_temperature 110(2)
_diffrn_measured_fraction_theta_full 0.968
_diffrn_measured_fraction_theta_max 0.968
_diffrn_measurement_device_type 'BRUKER SMART APEX CCD DIFFRACTOMETER'
_diffrn_measurement_method 'OMEGA-PHI SCAN'
_diffrn_radiation_monochromator graphite
_diffrn_radiation_source 'fine-focus sealed tube'
_diffrn_radiation_type MoK\a
_diffrn_radiation_wavelength 0.71073
_diffrn_reflns_av_R_equivalents 0.0265
_diffrn_reflns_av_sigmaI/netI 0.0332
_diffrn_reflns_limit_h_max 8
_diffrn_reflns_limit_h_min -6
_diffrn_reflns_limit_k_max 12
_diffrn_reflns_limit_k_min -13
_diffrn_reflns_limit_l_max 24
_diffrn_reflns_limit_l_min -24
_diffrn_reflns_number 7590
_diffrn_reflns_theta_full 28.24
_diffrn_reflns_theta_max 28.24
_diffrn_reflns_theta_min 2.18
_exptl_absorpt_coefficient_mu 0.106
_exptl_absorpt_correction_T_max 0.9915
_exptl_absorpt_correction_T_min 0.9637
_exptl_absorpt_correction_type multi-scan
_exptl_absorpt_process_details 'BRUKER SADABS'
_exptl_crystal_colour Colourless
_exptl_crystal_density_diffrn 1.404
_exptl_crystal_density_method 'not measured'
_exptl_crystal_description BLOCKS
_exptl_crystal_F_000 568
_exptl_crystal_recrystallization_method 'Re-crystallisation from solvent: Ethanol'
_exptl_crystal_size_max 0.35
_exptl_crystal_size_mid 0.14
_exptl_crystal_size_min 0.08
_refine_diff_density_max 0.343
_refine_diff_density_min -0.232
_refine_diff_density_rms 0.054
_refine_ls_abs_structure_details 'Flack H D (1983), Acta Cryst. A39, 876-881'
_refine_ls_abs_structure_Flack 0.3(12)
_refine_ls_extinction_method none
_refine_ls_goodness_of_fit_ref 1.195
_refine_ls_hydrogen_treatment constr
_refine_ls_matrix_type full
_refine_ls_number_parameters 174
_refine_ls_number_reflns 2900
_refine_ls_number_restraints 0
_refine_ls_restrained_S_all 1.195
_refine_ls_R_factor_all 0.0517
_refine_ls_R_factor_gt 0.0496
_refine_ls_shift/su_max 0.000
_refine_ls_shift/su_mean 0.000
_refine_ls_structure_factor_coef Fsqd
_refine_ls_weighting_details 'calc w=1/[\s^2^(Fo^2^)+(0.0398P)^2^+0.6060P] where P=(Fo^2^+2Fc^2^)/3'
_refine_ls_weighting_scheme calc
_refine_ls_wR_factor_gt 0.1074
_refine_ls_wR_factor_ref 0.1083
_reflns_number_gt 2800
_reflns_number_total 2900
_reflns_threshold_expression >2sigma(I)
_cod_data_source_file c6ra10456h2.cif
_cod_data_source_block fr06d
_cod_depositor_comments
;
The following automatic conversions were performed:

'_chemical_melting_point' value '437-439' was changed to '438.0(10)'
- the average value was taken and precision was estimated.

'_symmetry_cell_setting' value 'Monoclinic' changed to 'monoclinic'
according to
/usr/data/users/saulius/crontab/automatic-downloads/rss-feeds/RSC/lib/dictionaries/cif_core.dic
dictionary named 'cif_core.dic' version 2.4.2 from 2011-04-26.

'_exptl_absorpt_correction_type' value 'MULTI-SCAN' changed to
'multi-scan' according to
/usr/data/users/saulius/crontab/automatic-downloads/rss-feeds/RSC/lib/dictionaries/cif_core.dic
dictionary named 'cif_core.dic' version 2.4.2 from 2011-04-26.

Automatic conversion script
Id: cif_fix_values 4268 2015-11-12 08:31:59Z antanas 
;
_cod_original_sg_symbol_H-M P212121
_cod_database_code 7225748

loop_
_symmetry_equiv_pos_as_xyz
'x, y, z'
'-x+1/2, -y, z+1/2'
'-x, y+1/2, -z+1/2'
'x+1/2, -y+1/2, -z'

loop_
_atom_site_label
_atom_site_type_symbol
_atom_site_fract_x
_atom_site_fract_y
_atom_site_fract_z
_atom_site_U_iso_or_equiv
_atom_site_adp_type
_atom_site_occupancy
_atom_site_calc_flag
_atom_site_refinement_flags
O1 O -0.0950(2) 0.61159(16) 0.74357(9) 0.0284(4) Uani 1 d .
O2 O 0.1900(2) 0.51682(15) 0.75988(8) 0.0210(3) Uani 1 d .
O3 O 0.2960(2) 0.51772(14) 0.91261(7) 0.0164(3) Uani 1 d .
O4 O 0.5288(2) 0.35320(14) 0.93764(7) 0.0157(3) Uani 1 d .
O5 O 0.5908(2) 0.31426(15) 0.82046(7) 0.0176(3) Uani 1 d .
C1 C 0.3288(3) 0.7337(2) 0.85039(11) 0.0173(4) Uani 1 d .
H1 H 0.4138 0.7777 0.8151 0.021 Uiso 1 calc R
C2 C 0.3496(3) 0.8136(2) 0.91864(11) 0.0205(4) Uani 1 d .
H2 H 0.4721 0.8144 0.9408 0.025 Uiso 1 calc R
C3 C 0.2051(4) 0.8827(2) 0.94922(12) 0.0225(5) Uani 1 d .
H3 H 0.2331 0.9334 0.9898 0.027 Uiso 1 calc R
C4 C -0.0007(4) 0.8825(2) 0.92117(12) 0.0248(5) Uani 1 d .
H4A H -0.0212 0.9619 0.8917 0.030 Uiso 1 calc R
H4B H -0.0924 0.8865 0.9608 0.030 Uiso 1 calc R
C5 C -0.0404(3) 0.7560(2) 0.87714(12) 0.0215(5) Uani 1 d .
H5A H -0.1684 0.7630 0.8546 0.026 Uiso 1 calc R
H5B H -0.0415 0.6776 0.9082 0.026 Uiso 1 calc R
C6 C 0.1182(3) 0.7383(2) 0.81970(11) 0.0173(4) Uani 1 d .
H6 H 0.1118 0.8189 0.7894 0.021 Uiso 1 calc R
C7 C 0.0629(3) 0.6193(2) 0.77216(11) 0.0203(4) Uani 1 d .
C8 C 0.3822(3) 0.5048(2) 0.79288(10) 0.0166(4) Uani 1 d .
H8 H 0.4879 0.5217 0.7584 0.020 Uiso 1 calc R
C9 C 0.4052(3) 0.5914(2) 0.85886(10) 0.0159(4) Uani 1 d .
H9 H 0.5443 0.5946 0.8725 0.019 Uiso 1 calc R
C10 C 0.3471(3) 0.3819(2) 0.90320(10) 0.0152(4) Uani 1 d .
H10 H 0.2423 0.3214 0.9196 0.018 Uiso 1 calc R
C11 C 0.3926(3) 0.3610(2) 0.82291(11) 0.0159(4) Uani 1 d .
H11 H 0.3003 0.2990 0.7996 0.019 Uiso 1 calc R
C12 C 0.6403(3) 0.2684(2) 0.89085(11) 0.0164(4) Uani 1 d .
C13 C 0.5807(3) 0.1218(2) 0.90047(11) 0.0209(4) Uani 1 d .
H13A H 0.4430 0.1121 0.8904 0.031 Uiso 1 calc R
H13B H 0.6064 0.0944 0.9488 0.031 Uiso 1 calc R
H13C H 0.6551 0.0662 0.8683 0.031 Uiso 1 calc R
C14 C 0.8564(3) 0.2941(2) 0.90283(11) 0.0203(4) Uani 1 d .
H14A H 0.8913 0.2679 0.9506 0.031 Uiso 1 calc R
H14B H 0.8836 0.3885 0.8963 0.031 Uiso 1 calc R
H14C H 0.9319 0.2424 0.8692 0.031 Uiso 1 calc R

loop_
_atom_site_aniso_label
_atom_site_aniso_U_11
_atom_site_aniso_U_22
_atom_site_aniso_U_33
_atom_site_aniso_U_23
_atom_site_aniso_U_13
_atom_site_aniso_U_12
O1 0.0246(8) 0.0272(8) 0.0335(9) -0.0042(7) -0.0116(8) 0.0055(7)
O2 0.0215(8) 0.0218(7) 0.0197(7) -0.0039(6) -0.0078(6) 0.0045(6)
O3 0.0174(7) 0.0164(7) 0.0153(7) 0.0011(6) 0.0023(6) 0.0005(6)
O4 0.0154(7) 0.0173(7) 0.0143(6) -0.0012(6) -0.0010(6) 0.0010(6)
O5 0.0148(7) 0.0241(7) 0.0141(6) 0.0013(6) 0.0001(6) 0.0048(6)
C1 0.0178(11) 0.0167(9) 0.0174(10) 0.0033(8) 0.0014(8) -0.0032(8)
C2 0.0237(11) 0.0153(9) 0.0223(10) 0.0012(8) -0.0033(9) -0.0033(9)
C3 0.0331(12) 0.0141(9) 0.0202(10) -0.0004(8) -0.0004(9) -0.0006(9)
C4 0.0282(12) 0.0266(11) 0.0195(10) 0.0006(9) 0.0047(9) 0.0081(10)
C5 0.0178(11) 0.0241(11) 0.0227(10) 0.0017(9) 0.0031(9) 0.0024(9)
C6 0.0180(10) 0.0164(9) 0.0176(10) 0.0040(8) -0.0017(9) 0.0026(8)
C7 0.0217(11) 0.0213(10) 0.0181(9) 0.0049(8) -0.0018(9) 0.0021(9)
C8 0.0153(10) 0.0201(10) 0.0145(9) 0.0016(8) -0.0013(8) 0.0032(9)
C9 0.0135(9) 0.0190(10) 0.0152(9) 0.0012(8) -0.0007(8) -0.0001(8)
C10 0.0132(9) 0.0179(9) 0.0146(9) -0.0003(8) -0.0002(8) -0.0014(8)
C11 0.0125(9) 0.0171(9) 0.0182(9) -0.0011(8) -0.0005(8) 0.0013(8)
C12 0.0145(10) 0.0197(10) 0.0150(9) -0.0008(8) 0.0015(8) 0.0009(8)
C13 0.0225(11) 0.0202(10) 0.0201(10) -0.0023(9) 0.0007(9) 0.0006(9)
C14 0.0150(10) 0.0254(11) 0.0206(10) 0.0003(9) -0.0010(9) -0.0004(8)

loop_
_atom_type_symbol
_atom_type_description
_atom_type_scat_dispersion_real
_atom_type_scat_dispersion_imag
_atom_type_scat_source
C C 0.0033 0.0016 'International Tables Vol C Tables 4.2.6.8 and 6.1.1.4'
H H 0.0000 0.0000 'International Tables Vol C Tables 4.2.6.8 and 6.1.1.4'
O O 0.0106 0.0060 'International Tables Vol C Tables 4.2.6.8 and 6.1.1.4'

loop_
_geom_angle_atom_site_label_1
_geom_angle_atom_site_label_2
_geom_angle_atom_site_label_3
_geom_angle
C7 O2 C8 124.38(16)
C10 O3 C9 105.64(14)
C10 O4 C12 107.45(15)
C11 O5 C12 107.15(15)
C2 C1 C9 111.57(17)
C2 C1 C6 112.75(18)
C9 C1 C6 112.69(17)
C2 C1 H1 106.4
C9 C1 H1 106.4
C6 C1 H1 106.4
C3 C2 C1 124.5(2)
C3 C2 H2 117.8
C1 C2 H2 117.8
C2 C3 C4 122.7(2)
C2 C3 H3 118.6
C4 C3 H3 118.6
C3 C4 C5 110.90(19)
C3 C4 H4A 109.5
C5 C4 H4A 109.5
C3 C4 H4B 109.5
C5 C4 H4B 109.5
H4A C4 H4B 108.0
C4 C5 C6 110.42(18)
C4 C5 H5A 109.6
C6 C5 H5A 109.6
C4 C5 H5B 109.6
C6 C5 H5B 109.6
H5A C5 H5B 108.1
C7 C6 C5 108.94(18)
C7 C6 C1 115.06(17)
C5 C6 C1 113.25(17)
C7 C6 H6 106.3
C5 C6 H6 106.3
C1 C6 H6 106.3
O1 C7 O2 116.6(2)
O1 C7 C6 122.0(2)
O2 C7 C6 121.46(18)
O2 C8 C9 113.23(17)
O2 C8 C11 105.89(17)
C9 C8 C11 102.88(15)
O2 C8 H8 111.5
C9 C8 H8 111.5
C11 C8 H8 111.5
O3 C9 C1 111.54(16)
O3 C9 C8 103.23(16)
C1 C9 C8 114.08(17)
O3 C9 H9 109.3
C1 C9 H9 109.3
C8 C9 H9 109.3
O3 C10 O4 110.52(15)
O3 C10 C11 107.49(15)
O4 C10 C11 103.85(15)
O3 C10 H10 111.6
O4 C10 H10 111.6
C11 C10 H10 111.6
O5 C11 C8 109.46(17)
O5 C11 C10 105.29(16)
C8 C11 C10 102.84(16)
O5 C11 H11 112.8
C8 C11 H11 112.8
C10 C11 H11 112.8
O4 C12 O5 104.64(15)
O4 C12 C14 109.02(16)
O5 C12 C14 108.16(17)
O4 C12 C13 110.32(16)
O5 C12 C13 110.45(17)
C14 C12 C13 113.82(18)
C12 C13 H13A 109.5
C12 C13 H13B 109.5
H13A C13 H13B 109.5
C12 C13 H13C 109.5
H13A C13 H13C 109.5
H13B C13 H13C 109.5
C12 C14 H14A 109.5
C12 C14 H14B 109.5
H14A C14 H14B 109.5
C12 C14 H14C 109.5
H14A C14 H14C 109.5
H14B C14 H14C 109.5

loop_
_geom_bond_atom_site_label_1
_geom_bond_atom_site_label_2
_geom_bond_distance
O1 C7 1.202(3)
O2 C7 1.352(3)
O2 C8 1.450(2)
O3 C10 1.400(2)
O3 C9 1.447(2)
O4 C10 1.422(2)
O4 C12 1.430(2)
O5 C11 1.425(2)
O5 C12 1.433(2)
C1 C2 1.509(3)
C1 C9 1.509(3)
C1 C6 1.543(3)
C1 H1 0.9800
C2 C3 1.327(3)
C2 H2 0.9300
C3 C4 1.494(3)
C3 H3 0.9300
C4 C5 1.523(3)
C4 H4A 0.9700
C4 H4B 0.9700
C5 C6 1.533(3)
C5 H5A 0.9700
C5 H5B 0.9700
C6 C7 1.523(3)
C6 H6 0.9800
C8 C9 1.511(3)
C8 C11 1.533(3)
C8 H8 0.9800
C9 H9 0.9800
C10 C11 1.548(3)
C10 H10 0.9800
C11 H11 0.9800
C12 C14 1.508(3)
C12 C13 1.517(3)
C13 H13A 0.9600
C13 H13B 0.9600
C13 H13C 0.9600
C14 H14A 0.9600
C14 H14B 0.9600
C14 H14C 0.9600
